data_4345247
loop_
_publ_author_name
'Chakraborty, Indranil'
'Jimenez, Jorge'
'Sameera, W. M. C.'
'Kato, Masako'
'Mascharak, Pradip K.'

_publ_section_title
;
 Luminescent Re(I) Carbonyl Complexes as Trackable PhotoCORMs for CO
 delivery to Cellular Targets
;
_journal_name_full 'Inorganic Chemistry'
_journal_paper_doi 10.1021/acs.inorgchem.6b02999
_journal_year 2017
_chemical_formula_sum 'C35 H25 Cl2 F3 N2 O6 P Re S'
_chemical_formula_weight 946.70
_chemical_name_systematic
; 
 ? 
;
_space_group_IT_number 14
_symmetry_cell_setting monoclinic
_symmetry_space_group_name_Hall '-P 2ybc'
_symmetry_space_group_name_H-M 'P 1 21/c 1'
_atom_sites_solution_hydrogens geom
_atom_sites_solution_primary direct
_atom_sites_solution_secondary difmap
_audit_creation_method SHELXL-97
_cell_angle_alpha 90.00
_cell_angle_beta 111.02
_cell_angle_gamma 90.00
_cell_formula_units_Z 4
_cell_length_a 14.8378(5)
_cell_length_b 15.0784(6)
_cell_length_c 16.9677(6)
_cell_measurement_reflns_used 7371
_cell_measurement_temperature 273(2)
_cell_measurement_theta_max 24.03
_cell_measurement_theta_min 2.57
_cell_volume 3543.6(2)
_computing_cell_refinement 'Bruker SAINT'
_computing_data_collection 'Bruker APEX2'
_computing_data_reduction 'Bruker SAINT'
_computing_molecular_graphics 'Bruker SHELXTL'
_computing_publication_material 'Bruker SHELXTL'
_computing_structure_refinement 'SHELXL-97 (Sheldrick, 2008)'
_computing_structure_solution 'SHELXS-97 (Sheldrick, 2008)'
_diffrn_ambient_temperature 273(2)
_diffrn_measured_fraction_theta_full 0.999
_diffrn_measured_fraction_theta_max 0.999
_diffrn_measurement_device_type 'Bruker APEX-II CCD'
_diffrn_measurement_method '\w scans'
_diffrn_radiation_monochromator graphite
_diffrn_radiation_source 'fine-focus sealed tube'
_diffrn_radiation_type MoK\a
_diffrn_radiation_wavelength 0.71073
_diffrn_reflns_av_R_equivalents 0.0287
_diffrn_reflns_av_sigmaI/netI 0.0299
_diffrn_reflns_limit_h_max 17
_diffrn_reflns_limit_h_min -17
_diffrn_reflns_limit_k_max 17
_diffrn_reflns_limit_k_min -17
_diffrn_reflns_limit_l_max 19
_diffrn_reflns_limit_l_min -13
_diffrn_reflns_number 18990
_diffrn_reflns_theta_full 24.09
_diffrn_reflns_theta_max 24.09
_diffrn_reflns_theta_min 2.57
_exptl_absorpt_coefficient_mu 3.748
_exptl_absorpt_correction_T_max 0.7450
_exptl_absorpt_correction_T_min 0.6455
_exptl_absorpt_correction_type multi-scan
_exptl_absorpt_process_details SADABS
_exptl_crystal_colour yellow
_exptl_crystal_density_diffrn 1.775
_exptl_crystal_density_method 'not measured'
_exptl_crystal_description block
_exptl_crystal_F_000 1856
_exptl_crystal_size_max 0.15
_exptl_crystal_size_mid 0.12
_exptl_crystal_size_min 0.10
_refine_diff_density_max 1.351
_refine_diff_density_min -0.532
_refine_diff_density_rms 0.091
_refine_ls_extinction_method none
_refine_ls_goodness_of_fit_ref 1.030
_refine_ls_hydrogen_treatment constr
_refine_ls_matrix_type full
_refine_ls_number_parameters 460
_refine_ls_number_reflns 5616
_refine_ls_number_restraints 0
_refine_ls_restrained_S_all 1.030
_refine_ls_R_factor_all 0.0390
_refine_ls_R_factor_gt 0.0326
_refine_ls_shift/su_max 0.002
_refine_ls_shift/su_mean 0.000
_refine_ls_structure_factor_coef Fsqd
_refine_ls_weighting_details 'calc w=1/[\s^2^(Fo^2^)+(0.0568P)^2^+0.0000P] where P=(Fo^2^+2Fc^2^)/3'
_refine_ls_weighting_scheme calc
_refine_ls_wR_factor_gt 0.0846
_refine_ls_wR_factor_ref 0.0878
_reflns_number_gt 4774
_reflns_number_total 5616
_reflns_threshold_expression >2sigma(I)
_cod_data_source_file ic6b02999_si_002.cif
_cod_data_source_block xsc1630_0m
_cod_depositor_comments
;
The following automatic conversions were performed:

'_symmetry_cell_setting' value 'Monoclinic' changed to 'monoclinic'
according to
/usr/data/users/saulius/crontab/automatic-downloads/rss-feeds/ACS/lib/dictionaries/cif_core.dic
dictionary named 'cif_core.dic' version 2.4.2 from 2011-04-26.

Automatic conversion script
Id: cif_fix_values 4268 2015-11-12 08:31:59Z antanas 
;
_cod_original_sg_symbol_H-M P2(1)/c
_cod_database_code 4345247

loop_
_symmetry_equiv_pos_as_xyz
'x, y, z'
'-x, y+1/2, -z+1/2'
'-x, -y, -z'
'x, -y-1/2, z-1/2'

loop_
_atom_site_label
_atom_site_type_symbol
_atom_site_fract_x
_atom_site_fract_y
_atom_site_fract_z
_atom_site_U_iso_or_equiv
_atom_site_adp_type
_atom_site_occupancy
_atom_site_symmetry_multiplicity
_atom_site_calc_flag
_atom_site_refinement_flags
Re1 Re 0.704794(13) 0.315294(12) 0.726217(12) 0.04002(10) Uani 1 1 d .
P P 0.86650(9) 0.28511(8) 0.71556(8) 0.0410(3) Uani 1 1 d .
Cl2 Cl 0.32921(15) 0.1238(2) 0.32005(14) 0.1356(10) Uani 1 1 d .
Cl1 Cl 0.16472(14) 0.08949(17) 0.17035(13) 0.1131(7) Uani 1 1 d .
S S 0.38800(14) 0.16565(11) 0.63296(11) 0.0764(5) Uani 1 1 d .
F1 F 0.3898(4) -0.0052(3) 0.6304(4) 0.157(2) Uani 1 1 d .
F2 F 0.3387(8) 0.0551(5) 0.5124(5) 0.264(5) Uani 1 1 d .
F3 F 0.4849(6) 0.0543(4) 0.5821(5) 0.195(3) Uani 1 1 d .
O2 O 0.7934(4) 0.3731(4) 0.9105(3) 0.1088(19) Uani 1 1 d .
N1 N 0.6399(3) 0.2971(2) 0.5896(2) 0.0404(9) Uani 1 1 d .
N2 N 0.7016(3) 0.4485(2) 0.6737(3) 0.0418(9) Uani 1 1 d .
O1 O 0.5098(3) 0.3622(3) 0.7412(3) 0.0703(11) Uani 1 1 d .
O3 O 0.6932(3) 0.1267(3) 0.7904(3) 0.0825(13) Uani 1 1 d .
O6 O 0.2957(6) 0.1578(6) 0.6384(6) 0.186(4) Uani 1 1 d .
O5 O 0.3900(4) 0.2294(3) 0.5736(4) 0.1218(19) Uani 1 1 d .
O4 O 0.4652(6) 0.1592(5) 0.7097(4) 0.187(4) Uani 1 1 d .
C2 C 0.7627(4) 0.3511(4) 0.8420(4) 0.0636(15) Uani 1 1 d .
C15 C 0.6288(3) 0.3736(3) 0.5428(3) 0.0376(10) Uani 1 1 d .
C7 C 0.5845(3) 0.3745(3) 0.4551(3) 0.0481(12) Uani 1 1 d .
C8 C 0.5750(4) 0.4576(4) 0.4123(3) 0.0582(14) Uani 1 1 d .
H8A H 0.5481 0.4587 0.3536 0.070 Uiso 1 1 calc R
C9 C 0.6038(4) 0.5340(4) 0.4544(4) 0.0575(14) Uani 1 1 d .
H9A H 0.5942 0.5871 0.4247 0.069 Uiso 1 1 calc R
C10 C 0.6491(3) 0.5350(3) 0.5446(3) 0.0494(13) Uani 1 1 d .
C11 C 0.6800(4) 0.6125(3) 0.5923(4) 0.0637(16) Uani 1 1 d .
H11A H 0.6745 0.6674 0.5660 0.076 Uiso 1 1 calc R
C12 C 0.7183(4) 0.6058(3) 0.6779(4) 0.0655(16) Uani 1 1 d .
H12A H 0.7379 0.6566 0.7106 0.079 Uiso 1 1 calc R
C13 C 0.7285(4) 0.5237(3) 0.7166(4) 0.0570(14) Uani 1 1 d .
H13A H 0.7552 0.5211 0.7753 0.068 Uiso 1 1 calc R
C14 C 0.6611(3) 0.4540(3) 0.5885(3) 0.0401(11) Uani 1 1 d .
C6 C 0.5528(4) 0.2943(4) 0.4136(4) 0.0582(14) Uani 1 1 d .
H6A H 0.5237 0.2923 0.3551 0.070 Uiso 1 1 calc R
C5 C 0.5654(4) 0.2184(4) 0.4607(4) 0.0613(15) Uani 1 1 d .
H5A H 0.5454 0.1642 0.4339 0.074 Uiso 1 1 calc R
C4 C 0.6073(4) 0.2217(3) 0.5473(4) 0.0521(13) Uani 1 1 d .
H4A H 0.6133 0.1694 0.5777 0.063 Uiso 1 1 calc R
C1 C 0.5796(4) 0.3431(4) 0.7332(3) 0.0487(12) Uani 1 1 d .
C33 C 0.8887(4) 0.1841(3) 0.6656(3) 0.0471(12) Uani 1 1 d .
C32 C 0.8314(4) 0.1100(3) 0.6516(4) 0.0594(14) Uani 1 1 d .
H32A H 0.7763 0.1113 0.6656 0.071 Uiso 1 1 calc R
C31 C 0.8530(5) 0.0343(4) 0.6177(4) 0.0733(17) Uani 1 1 d .
H31A H 0.8133 -0.0152 0.6098 0.088 Uiso 1 1 calc R
C30 C 0.9332(5) 0.0311(4) 0.5953(4) 0.0725(18) Uani 1 1 d .
H30A H 0.9464 -0.0197 0.5703 0.087 Uiso 1 1 calc R
C29 C 0.9933(5) 0.1025(4) 0.6097(4) 0.0697(17) Uani 1 1 d .
H29A H 1.0489 0.1000 0.5964 0.084 Uiso 1 1 calc R
C28 C 0.9711(5) 0.1791(3) 0.6443(4) 0.0590(15) Uani 1 1 d .
H28A H 1.0118 0.2279 0.6535 0.071 Uiso 1 1 calc R
C27 C 0.8913(3) 0.3716(3) 0.6510(3) 0.0393(11) Uani 1 1 d .
C26 C 0.9278(4) 0.4533(3) 0.6860(3) 0.0499(12) Uani 1 1 d .
H26A H 0.9476 0.4614 0.7441 0.060 Uiso 1 1 calc R
C25 C 0.9349(4) 0.5222(3) 0.6355(4) 0.0579(14) Uani 1 1 d .
H25A H 0.9612 0.5761 0.6595 0.069 Uiso 1 1 calc R
C24 C 0.9031(4) 0.5112(4) 0.5497(4) 0.0634(15) Uani 1 1 d .
H24A H 0.9066 0.5582 0.5155 0.076 Uiso 1 1 calc R
C23 C 0.8662(4) 0.4315(3) 0.5140(3) 0.0534(13) Uani 1 1 d .
H23A H 0.8453 0.4244 0.4558 0.064 Uiso 1 1 calc R
C22 C 0.8599(4) 0.3617(3) 0.5643(3) 0.0481(12) Uani 1 1 d .
H22A H 0.8344 0.3078 0.5398 0.058 Uiso 1 1 calc R
C21 C 0.9685(3) 0.2805(3) 0.8155(3) 0.0415(11) Uani 1 1 d .
C20 C 0.9543(4) 0.2431(3) 0.8853(3) 0.0459(12) Uani 1 1 d .
H20A H 0.8928 0.2242 0.8805 0.055 Uiso 1 1 calc R
C19 C 1.0287(4) 0.2337(3) 0.9603(3) 0.0535(13) Uani 1 1 d .
H19A H 1.0173 0.2097 1.0064 0.064 Uiso 1 1 calc R
C18 C 1.1206(4) 0.2595(3) 0.9689(4) 0.0587(14) Uani 1 1 d .
H18A H 1.1713 0.2527 1.0202 0.070 Uiso 1 1 calc R
C17 C 1.1367(4) 0.2953(3) 0.9006(4) 0.0626(16) Uani 1 1 d .
H17A H 1.1991 0.3114 0.9060 0.075 Uiso 1 1 calc R
C16 C 1.0627(4) 0.3077(3) 0.8247(4) 0.0536(14) Uani 1 1 d .
H16A H 1.0746 0.3339 0.7798 0.064 Uiso 1 1 calc R
C3 C 0.6967(4) 0.1966(4) 0.7644(4) 0.0520(13) Uani 1 1 d .
C35 C 0.2880(5) 0.1088(6) 0.2132(4) 0.092(2) Uani 1 1 d .
H35A H 0.3216 0.0590 0.2002 0.111 Uiso 1 1 calc R
H35B H 0.3029 0.1612 0.1870 0.111 Uiso 1 1 calc R
C34 C 0.3953(7) 0.0628(5) 0.5840(6) 0.103(3) Uani 1 1 d .

loop_
_atom_site_aniso_label
_atom_site_aniso_U_11
_atom_site_aniso_U_22
_atom_site_aniso_U_33
_atom_site_aniso_U_23
_atom_site_aniso_U_13
_atom_site_aniso_U_12
Re1 0.04084(14) 0.04454(14) 0.03396(14) 0.00236(8) 0.01254(10) 0.00263(8)
P 0.0447(7) 0.0407(6) 0.0370(7) 0.0031(6) 0.0141(6) -0.0019(5)
Cl2 0.0793(14) 0.242(3) 0.0852(16) -0.0228(18) 0.0295(12) -0.0240(16)
Cl1 0.0757(12) 0.182(2) 0.0815(14) -0.0344(13) 0.0282(10) -0.0041(12)
S 0.0879(13) 0.0736(10) 0.0614(11) 0.0085(8) 0.0191(9) 0.0136(9)
F1 0.197(5) 0.071(3) 0.227(7) 0.037(3) 0.103(5) -0.008(3)
F2 0.364(12) 0.197(8) 0.118(6) -0.063(5) -0.050(7) -0.046(7)
F3 0.230(8) 0.129(5) 0.298(10) -0.006(5) 0.182(8) 0.018(5)
O2 0.100(4) 0.160(5) 0.043(3) -0.034(3) -0.003(2) 0.056(3)
N1 0.035(2) 0.047(2) 0.036(2) -0.0020(18) 0.0084(18) 0.0003(17)
N2 0.043(2) 0.039(2) 0.045(3) -0.0038(18) 0.0189(19) -0.0030(17)
O1 0.055(2) 0.086(3) 0.075(3) -0.001(2) 0.031(2) 0.010(2)
O3 0.096(3) 0.062(3) 0.103(4) 0.034(2) 0.052(3) 0.008(2)
O6 0.162(6) 0.241(8) 0.211(8) 0.147(7) 0.135(6) 0.116(6)
O5 0.163(5) 0.078(3) 0.132(5) 0.039(3) 0.063(4) -0.002(3)
O4 0.202(8) 0.141(5) 0.111(5) -0.030(4) -0.076(5) 0.019(5)
C2 0.056(3) 0.089(4) 0.045(4) 0.001(3) 0.016(3) 0.026(3)
C15 0.035(2) 0.046(3) 0.035(3) 0.002(2) 0.016(2) 0.001(2)
C7 0.041(3) 0.061(3) 0.040(3) 0.002(3) 0.013(2) 0.005(2)
C8 0.060(3) 0.079(4) 0.037(3) 0.014(3) 0.019(3) 0.012(3)
C9 0.062(3) 0.059(3) 0.054(4) 0.022(3) 0.024(3) 0.014(3)
C10 0.050(3) 0.044(3) 0.062(4) 0.010(2) 0.029(3) 0.006(2)
C11 0.077(4) 0.041(3) 0.084(5) 0.006(3) 0.042(4) 0.004(3)
C12 0.083(4) 0.040(3) 0.084(5) -0.011(3) 0.044(4) -0.005(3)
C13 0.064(3) 0.048(3) 0.060(4) -0.018(3) 0.023(3) 0.001(2)
C14 0.038(2) 0.045(3) 0.040(3) 0.004(2) 0.018(2) 0.007(2)
C6 0.054(3) 0.075(4) 0.037(3) -0.009(3) 0.006(3) 0.001(3)
C5 0.059(3) 0.065(3) 0.052(4) -0.020(3) 0.010(3) -0.006(3)
C4 0.050(3) 0.044(3) 0.056(4) -0.002(3) 0.012(3) -0.006(2)
C1 0.048(3) 0.054(3) 0.045(3) 0.006(2) 0.017(3) 0.006(2)
C33 0.058(3) 0.045(3) 0.037(3) 0.006(2) 0.015(3) 0.002(2)
C32 0.063(3) 0.043(3) 0.069(4) -0.007(3) 0.021(3) -0.007(2)
C31 0.088(5) 0.047(3) 0.079(5) -0.006(3) 0.023(4) -0.007(3)
C30 0.114(5) 0.045(3) 0.056(4) -0.001(3) 0.027(4) 0.011(3)
C29 0.095(5) 0.065(4) 0.065(4) 0.011(3) 0.047(4) 0.019(3)
C28 0.073(4) 0.045(3) 0.070(4) -0.003(3) 0.038(3) 0.000(2)
C27 0.044(3) 0.039(2) 0.038(3) 0.006(2) 0.018(2) 0.003(2)
C26 0.054(3) 0.047(3) 0.045(3) 0.001(2) 0.014(2) -0.004(2)
C25 0.065(4) 0.043(3) 0.067(4) 0.002(3) 0.025(3) -0.003(2)
C24 0.077(4) 0.055(3) 0.065(4) 0.021(3) 0.032(3) 0.003(3)
C23 0.071(3) 0.056(3) 0.042(3) 0.008(3) 0.031(3) 0.010(3)
C22 0.056(3) 0.040(3) 0.050(3) 0.000(2) 0.020(3) 0.000(2)
C21 0.046(3) 0.035(2) 0.043(3) -0.003(2) 0.016(2) 0.005(2)
C20 0.047(3) 0.052(3) 0.042(3) 0.004(2) 0.019(2) 0.008(2)
C19 0.061(3) 0.057(3) 0.041(3) 0.007(2) 0.016(3) 0.012(3)
C18 0.059(3) 0.052(3) 0.050(4) 0.000(3) 0.000(3) 0.006(3)
C17 0.044(3) 0.050(3) 0.082(5) 0.007(3) 0.008(3) -0.004(2)
C16 0.052(3) 0.050(3) 0.056(4) 0.006(2) 0.016(3) -0.006(2)
C3 0.049(3) 0.064(4) 0.046(3) 0.011(3) 0.021(3) 0.009(2)
C35 0.073(4) 0.126(6) 0.084(5) -0.008(4) 0.035(4) -0.016(4)
C34 0.102(6) 0.077(5) 0.107(7) 0.014(5) 0.008(5) -0.019(4)

loop_
_atom_type_symbol
_atom_type_description
_atom_type_scat_dispersion_real
_atom_type_scat_dispersion_imag
_atom_type_scat_source
C C 0.0033 0.0016 'International Tables Vol C Tables 4.2.6.8 and 6.1.1.4'
H H 0.0000 0.0000 'International Tables Vol C Tables 4.2.6.8 and 6.1.1.4'
O O 0.0106 0.0060 'International Tables Vol C Tables 4.2.6.8 and 6.1.1.4'
F F 0.0171 0.0103 'International Tables Vol C Tables 4.2.6.8 and 6.1.1.4'
S S 0.1246 0.1234 'International Tables Vol C Tables 4.2.6.8 and 6.1.1.4'
Re Re -1.0185 7.2310 'International Tables Vol C Tables 4.2.6.8 and 6.1.1.4'
P P 0.1023 0.0942 'International Tables Vol C Tables 4.2.6.8 and 6.1.1.4'
N N 0.0061 0.0033 'International Tables Vol C Tables 4.2.6.8 and 6.1.1.4'
Cl Cl 0.1484 0.1585 'International Tables Vol C Tables 4.2.6.8 and 6.1.1.4'

loop_
_geom_angle_atom_site_label_1
_geom_angle_atom_site_label_2
_geom_angle_atom_site_label_3
_geom_angle
_geom_angle_publ_flag
C2 Re1 C3 88.6(3) y
C2 Re1 C1 88.0(2) y
C3 Re1 C1 90.2(2) y
C2 Re1 N1 170.8(2) y
C3 Re1 N1 100.6(2) y
C1 Re1 N1 91.40(18) y
C2 Re1 N2 95.5(2) y
C3 Re1 N2 174.90(19) y
C1 Re1 N2 86.86(18) y
N1 Re1 N2 75.31(14) y
C2 Re1 P 92.06(16) y
C3 Re1 P 91.84(15) y
C1 Re1 P 177.93(16) y
N1 Re1 P 88.25(10) y
N2 Re1 P 91.08(10) y
C27 P C21 107.8(2) ?
C27 P C33 102.1(2) ?
C21 P C33 99.9(2) ?
C27 P Re1 108.50(15) ?
C21 P Re1 115.80(15) ?
C33 P Re1 121.31(18) ?
O4 S O5 119.8(5) ?
O4 S O6 115.1(5) ?
O5 S O6 112.1(4) ?
O4 S C34 102.0(4) ?
O5 S C34 104.0(4) ?
O6 S C34 100.4(5) ?
C4 N1 C15 117.1(4) ?
C4 N1 Re1 127.8(3) ?
C15 N1 Re1 115.0(3) ?
C13 N2 C14 117.7(4) ?
C13 N2 Re1 126.9(4) ?
C14 N2 Re1 115.2(3) ?
O2 C2 Re1 177.2(5) ?
N1 C15 C7 122.5(4) ?
N1 C15 C14 116.8(4) ?
C7 C15 C14 120.6(4) ?
C6 C7 C15 118.4(5) ?
C6 C7 C8 123.3(5) ?
C15 C7 C8 118.3(5) ?
C9 C8 C7 121.8(5) ?
C9 C8 H8A 119.1 ?
C7 C8 H8A 119.1 ?
C8 C9 C10 121.0(5) ?
C8 C9 H9A 119.5 ?
C10 C9 H9A 119.5 ?
C11 C10 C14 117.7(5) ?
C11 C10 C9 123.8(5) ?
C14 C10 C9 118.5(5) ?
C12 C11 C10 118.6(5) ?
C12 C11 H11A 120.7 ?
C10 C11 H11A 120.7 ?
C11 C12 C13 120.5(5) ?
C11 C12 H12A 119.8 ?
C13 C12 H12A 119.8 ?
N2 C13 C12 122.8(5) ?
N2 C13 H13A 118.6 ?
C12 C13 H13A 118.6 ?
N2 C14 C10 122.7(4) ?
N2 C14 C15 117.5(4) ?
C10 C14 C15 119.7(4) ?
C5 C6 C7 118.6(5) ?
C5 C6 H6A 120.7 ?
C7 C6 H6A 120.7 ?
C6 C5 C4 120.5(5) ?
C6 C5 H5A 119.8 ?
C4 C5 H5A 119.8 ?
N1 C4 C5 122.8(5) ?
N1 C4 H4A 118.6 ?
C5 C4 H4A 118.6 ?
O1 C1 Re1 175.9(5) ?
C32 C33 C28 117.2(5) ?
C32 C33 P 123.7(4) ?
C28 C33 P 119.0(4) ?
C31 C32 C33 121.9(6) ?
C31 C32 H32A 119.0 ?
C33 C32 H32A 119.0 ?
C32 C31 C30 120.2(6) ?
C32 C31 H31A 119.9 ?
C30 C31 H31A 119.9 ?
C29 C30 C31 119.9(5) ?
C29 C30 H30A 120.1 ?
C31 C30 H30A 120.1 ?
C30 C29 C28 119.6(6) ?
C30 C29 H29A 120.2 ?
C28 C29 H29A 120.2 ?
C29 C28 C33 121.2(5) ?
C29 C28 H28A 119.4 ?
C33 C28 H28A 119.4 ?
C22 C27 C26 118.8(4) ?
C22 C27 P 119.9(4) ?
C26 C27 P 120.6(4) ?
C25 C26 C27 120.6(5) ?
C25 C26 H26A 119.7 ?
C27 C26 H26A 119.7 ?
C24 C25 C26 119.8(5) ?
C24 C25 H25A 120.1 ?
C26 C25 H25A 120.1 ?
C23 C24 C25 120.5(5) ?
C23 C24 H24A 119.8 ?
C25 C24 H24A 119.8 ?
C24 C23 C22 120.1(5) ?
C24 C23 H23A 120.0 ?
C22 C23 H23A 120.0 ?
C23 C22 C27 120.3(5) ?
C23 C22 H22A 119.9 ?
C27 C22 H22A 119.9 ?
C20 C21 C16 118.0(5) ?
C20 C21 P 118.5(4) ?
C16 C21 P 123.4(4) ?
C19 C20 C21 121.1(5) ?
C19 C20 H20A 119.5 ?
C21 C20 H20A 119.5 ?
C20 C19 C18 120.7(5) ?
C20 C19 H19A 119.6 ?
C18 C19 H19A 119.6 ?
C17 C18 C19 119.2(5) ?
C17 C18 H18A 120.4 ?
C19 C18 H18A 120.4 ?
C16 C17 C18 121.5(5) ?
C16 C17 H17A 119.2 ?
C18 C17 H17A 119.2 ?
C17 C16 C21 119.4(5) ?
C17 C16 H16A 120.3 ?
C21 C16 H16A 120.3 ?
O3 C3 Re1 177.4(5) ?
Cl2 C35 Cl1 112.9(4) ?
Cl2 C35 H35A 109.0 ?
Cl1 C35 H35A 109.0 ?
Cl2 C35 H35B 109.0 ?
Cl1 C35 H35B 109.0 ?
H35A C35 H35B 107.8 ?
F2 C34 F1 110.9(8) ?
F2 C34 F3 107.6(11) ?
F1 C34 F3 102.4(7) ?
F2 C34 S 114.5(7) ?
F1 C34 S 112.0(7) ?
F3 C34 S 108.7(6) ?

loop_
_geom_bond_atom_site_label_1
_geom_bond_atom_site_label_2
_geom_bond_distance
_geom_bond_publ_flag
Re1 C2 1.917(6) y
Re1 C3 1.922(5) y
Re1 C1 1.949(5) y
Re1 N1 2.185(4) y
Re1 N2 2.191(4) y
Re1 P 2.5116(13) y
P C27 1.824(4) ?
P C21 1.825(5) ?
P C33 1.829(5) ?
Cl2 C35 1.708(7) ?
Cl1 C35 1.733(6) ?
S O4 1.395(6) ?
S O5 1.401(5) ?
S O6 1.410(7) ?
S C34 1.780(9) ?
F1 C34 1.312(9) ?
F2 C34 1.211(10) ?
F3 C34 1.347(10) ?
O2 C2 1.136(7) ?
N1 C4 1.339(6) ?
N1 C15 1.376(6) ?
N2 C13 1.330(6) ?
N2 C14 1.355(6) ?
O1 C1 1.128(6) ?
O3 C3 1.151(6) ?
C15 C7 1.394(7) ?
C15 C14 1.426(6) ?
C7 C6 1.393(7) ?
C7 C8 1.430(7) ?
C8 C9 1.343(8) ?
C8 H8A 0.9300 ?
C9 C10 1.433(7) ?
C9 H9A 0.9300 ?
C10 C11 1.403(7) ?
C10 C14 1.408(6) ?
C11 C12 1.360(8) ?
C11 H11A 0.9300 ?
C12 C13 1.383(8) ?
C12 H12A 0.9300 ?
C13 H13A 0.9300 ?
C6 C5 1.370(8) ?
C6 H6A 0.9300 ?
C5 C4 1.376(7) ?
C5 H5A 0.9300 ?
C4 H4A 0.9300 ?
C33 C32 1.372(7) ?
C33 C28 1.395(8) ?
C32 C31 1.368(8) ?
C32 H32A 0.9300 ?
C31 C30 1.373(8) ?
C31 H31A 0.9300 ?
C30 C29 1.364(8) ?
C30 H30A 0.9300 ?
C29 C28 1.387(7) ?
C29 H29A 0.9300 ?
C28 H28A 0.9300 ?
C27 C22 1.383(7) ?
C27 C26 1.389(6) ?
C26 C25 1.374(7) ?
C26 H26A 0.9300 ?
C25 C24 1.370(8) ?
C25 H25A 0.9300 ?
C24 C23 1.369(7) ?
C24 H24A 0.9300 ?
C23 C22 1.378(7) ?
C23 H23A 0.9300 ?
C22 H22A 0.9300 ?
C21 C20 1.395(6) ?
C21 C16 1.411(7) ?
C20 C19 1.361(7) ?
C20 H20A 0.9300 ?
C19 C18 1.375(7) ?
C19 H19A 0.9300 ?
C18 C17 1.374(8) ?
C18 H18A 0.9300 ?
C17 C16 1.373(8) ?
C17 H17A 0.9300 ?
C16 H16A 0.9300 ?
C35 H35A 0.9700 ?
C35 H35B 0.9700 ?

loop_
_geom_torsion_atom_site_label_1
_geom_torsion_atom_site_label_2
_geom_torsion_atom_site_label_3
_geom_torsion_atom_site_label_4
_geom_torsion
C2 Re1 P C27 -107.8(3)
C3 Re1 P C27 163.5(2)
C1 Re1 P C27 -17(4)
N1 Re1 P C27 62.98(19)
N2 Re1 P C27 -12.28(19)
C2 Re1 P C21 13.6(3)
C3 Re1 P C21 -75.1(2)
C1 Re1 P C21 104(4)
N1 Re1 P C21 -175.7(2)
N2 Re1 P C21 109.1(2)
C2 Re1 P C33 134.7(3)
C3 Re1 P C33 46.0(3)
C1 Re1 P C33 -135(4)
N1 Re1 P C33 -54.5(2)
N2 Re1 P C33 -129.8(2)
C2 Re1 N1 C4 -178.1(11)
C3 Re1 N1 C4 -1.8(4)
C1 Re1 N1 C4 -92.3(4)
N2 Re1 N1 C4 -178.7(4)
P Re1 N1 C4 89.8(4)
C2 Re1 N1 C15 -0.6(12)
C3 Re1 N1 C15 175.7(3)
C1 Re1 N1 C15 85.2(3)
N2 Re1 N1 C15 -1.2(3)
P Re1 N1 C15 -92.7(3)
C2 Re1 N2 C13 -3.3(4)
C3 Re1 N2 C13 140(2)
C1 Re1 N2 C13 84.3(4)
N1 Re1 N2 C13 176.6(4)
P Re1 N2 C13 -95.5(4)
C2 Re1 N2 C14 -178.1(3)
C3 Re1 N2 C14 -35(2)
C1 Re1 N2 C14 -90.5(3)
N1 Re1 N2 C14 1.8(3)
P Re1 N2 C14 89.7(3)
C3 Re1 C2 O2 -92(14)
C1 Re1 C2 O2 -2(14)
N1 Re1 C2 O2 84(14)
N2 Re1 C2 O2 85(14)
P Re1 C2 O2 176(100)
C4 N1 C15 C7 0.8(7)
Re1 N1 C15 C7 -176.9(3)
C4 N1 C15 C14 178.2(4)
Re1 N1 C15 C14 0.4(5)
N1 C15 C7 C6 -1.7(7)
C14 C15 C7 C6 -178.9(4)
N1 C15 C7 C8 179.0(4)
C14 C15 C7 C8 1.7(7)
C6 C7 C8 C9 178.0(5)
C15 C7 C8 C9 -2.7(7)
C7 C8 C9 C10 2.5(8)
C8 C9 C10 C11 -179.4(5)
C8 C9 C10 C14 -1.3(7)
C14 C10 C11 C12 -0.9(7)
C9 C10 C11 C12 177.1(5)
C10 C11 C12 C13 1.4(8)
C14 N2 C13 C12 -1.2(7)
Re1 N2 C13 C12 -175.9(4)
C11 C12 C13 N2 -0.3(8)
C13 N2 C14 C10 1.7(6)
Re1 N2 C14 C10 177.0(3)
C13 N2 C14 C15 -177.5(4)
Re1 N2 C14 C15 -2.2(5)
C11 C10 C14 N2 -0.7(7)
C9 C10 C14 N2 -178.8(4)
C11 C10 C14 C15 178.6(4)
C9 C10 C14 C15 0.4(6)
N1 C15 C14 N2 1.2(6)
C7 C15 C14 N2 178.6(4)
N1 C15 C14 C10 -178.1(4)
C7 C15 C14 C10 -0.7(6)
C15 C7 C6 C5 0.8(8)
C8 C7 C6 C5 -179.9(5)
C7 C6 C5 C4 0.9(8)
C15 N1 C4 C5 0.9(7)
Re1 N1 C4 C5 178.3(4)
C6 C5 C4 N1 -1.8(8)
C2 Re1 C1 O1 20(7)
C3 Re1 C1 O1 109(7)
N1 Re1 C1 O1 -151(7)
N2 Re1 C1 O1 -75(7)
P Re1 C1 O1 -70(9)
C27 P C33 C32 -138.4(5)
C21 P C33 C32 110.8(5)
Re1 P C33 C32 -17.8(5)
C27 P C33 C28 45.2(5)
C21 P C33 C28 -65.6(5)
Re1 P C33 C28 165.9(4)
C28 C33 C32 C31 -0.4(9)
P C33 C32 C31 -176.9(5)
C33 C32 C31 C30 -1.1(10)
C32 C31 C30 C29 2.4(10)
C31 C30 C29 C28 -2.2(9)
C30 C29 C28 C33 0.7(9)
C32 C33 C28 C29 0.6(9)
P C33 C28 C29 177.2(5)
C21 P C27 C22 145.8(4)
C33 P C27 C22 41.1(4)
Re1 P C27 C22 -88.0(4)
C21 P C27 C26 -44.4(4)
C33 P C27 C26 -149.0(4)
Re1 P C27 C26 81.8(4)
C22 C27 C26 C25 -1.7(7)
P C27 C26 C25 -171.6(4)
C27 C26 C25 C24 1.9(8)
C26 C25 C24 C23 -1.4(8)
C25 C24 C23 C22 0.6(8)
C24 C23 C22 C27 -0.4(8)
C26 C27 C22 C23 0.9(7)
P C27 C22 C23 170.9(4)
C27 P C21 C20 158.4(4)
C33 P C21 C20 -95.4(4)
Re1 P C21 C20 36.7(4)
C27 P C21 C16 -25.8(4)
C33 P C21 C16 80.4(4)
Re1 P C21 C16 -147.5(3)
C16 C21 C20 C19 0.6(7)
P C21 C20 C19 176.6(4)
C21 C20 C19 C18 -1.3(8)
C20 C19 C18 C17 0.2(8)
C19 C18 C17 C16 1.5(8)
C18 C17 C16 C21 -2.2(8)
C20 C21 C16 C17 1.1(7)
P C21 C16 C17 -174.7(4)
C2 Re1 C3 O3 5(10)
C1 Re1 C3 O3 -83(10)
N1 Re1 C3 O3 -174(100)
N2 Re1 C3 O3 -138(9)
P Re1 C3 O3 97(10)
O4 S C34 F2 -174.9(10)
O5 S C34 F2 -49.7(10)
O6 S C34 F2 66.4(10)
O4 S C34 F1 57.8(8)
O5 S C34 F1 -177.0(6)
O6 S C34 F1 -60.9(7)
O4 S C34 F3 -54.6(8)
O5 S C34 F3 70.6(7)
O6 S C34 F3 -173.3(7)
